data_7007816
loop_
_publ_author_name
'Brown, Michael D.'
'Levason, William'
'Reid, Gillian'
'Webster, Michael'

_publ_section_title
;
 Preparation and coordinating properties of {CH2(o-C6H4CH2SbMe2)}2, a
 novel wide-angle cis-chelating distibine.
;
_journal_issue 47
_journal_name_full 'Dalton transactions (Cambridge, England : 2003)'
_journal_page_first 5648
_journal_page_last 5654
_journal_paper_doi 10.1039/b610808c
_journal_year 2006
_chemical_formula_moiety 'C24 H28 O4 Sb2 W'
_chemical_formula_sum 'C24 H28 O4 Sb2 W'
_chemical_formula_weight 807.81
_chemical_name_common
;tetracarbonyl(1,2-bis((2-
dimethylstibinomethyl)phenyl)ethane)tungsten(0)
;
_chemical_name_systematic
;
tetracarbonyl(1,2-bis((2-dimethylstibinomethyl)phenyl)ethane)tungsten(0)
;
_space_group_IT_number 9
_symmetry_cell_setting monoclinic
_symmetry_Int_Tables_number 9
_symmetry_space_group_name_Hall 'C -2yc'
_symmetry_space_group_name_H-M 'C 1 c 1'
_atom_sites_solution_hydrogens geom
_atom_sites_solution_primary direct
_atom_sites_solution_secondary difmap
_audit_creation_date 2006-07-18
_audit_creation_method 'SHELXL-97 + hand edit'
_cell_angle_alpha 90.00
_cell_angle_beta 94.506(10)
_cell_angle_gamma 90.00
_cell_formula_units_Z 4
_cell_length_a 17.705(3)
_cell_length_b 11.6869(15)
_cell_length_c 12.4991(10)
_cell_measurement_reflns_used 2908
_cell_measurement_temperature 120(2)
_cell_measurement_theta_max 27.5
_cell_measurement_theta_min 1.0
_cell_volume 2578.3(6)
_computing_structure_refinement 'SHELXL-97 (Sheldrick, 1997)'
_computing_structure_solution 'SHELXS-97 (Sheldrick, 1997)'
_diffrn_ambient_temperature 120(2)
_diffrn_measured_fraction_theta_full 0.995
_diffrn_measured_fraction_theta_max 0.995
_diffrn_measurement_device_type 'area detector, Nonius Kappa ccd'
_diffrn_measurement_method '\f and \w scans'
_diffrn_radiation_monochromator graphite
_diffrn_radiation_source 'Nonius rotating anode'
_diffrn_radiation_type MoK\a
_diffrn_radiation_wavelength 0.71073
_diffrn_reflns_av_R_equivalents 0.0251
_diffrn_reflns_av_sigmaI/netI 0.0412
_diffrn_reflns_limit_h_max 22
_diffrn_reflns_limit_h_min -22
_diffrn_reflns_limit_k_max 15
_diffrn_reflns_limit_k_min -15
_diffrn_reflns_limit_l_max 16
_diffrn_reflns_limit_l_min -15
_diffrn_reflns_number 17199
_diffrn_reflns_theta_full 27.50
_diffrn_reflns_theta_max 27.50
_diffrn_reflns_theta_min 2.60
_diffrn_standards_decay_% 0
_diffrn_standards_number 0
_exptl_absorpt_coefficient_mu 6.557
_exptl_absorpt_correction_T_max 1.0000
_exptl_absorpt_correction_T_min 0.7500
_exptl_absorpt_correction_type multi-scan
_exptl_absorpt_process_details 'G.M. Sheldrick, (2003). SADABS. Version 2.10. Bruker AXS Inc.'
_exptl_crystal_colour yellow
_exptl_crystal_density_diffrn 2.081
_exptl_crystal_density_method 'not measured'
_exptl_crystal_description block
_exptl_crystal_F_000 1520
_exptl_crystal_size_max 0.20
_exptl_crystal_size_mid 0.15
_exptl_crystal_size_min 0.10
_refine_diff_density_max 1.031
_refine_diff_density_min -1.338
_refine_diff_density_rms 0.130
_refine_ls_abs_structure_details 'Flack H D (1983), Acta Cryst. A39, 876-881'
_refine_ls_abs_structure_Flack 0.208(4)
_refine_ls_extinction_method none
_refine_ls_goodness_of_fit_ref 1.067
_refine_ls_hydrogen_treatment noref
_refine_ls_matrix_type full
_refine_ls_number_parameters 281
_refine_ls_number_reflns 5633
_refine_ls_number_restraints 2
_refine_ls_restrained_S_all 1.067
_refine_ls_R_factor_all 0.0254
_refine_ls_R_factor_gt 0.0235
_refine_ls_shift/su_max 0.001
_refine_ls_shift/su_mean 0.000
_refine_ls_structure_factor_coef Fsqd
_refine_ls_weighting_details 'w=1/[\s^2^(Fo^2^)+(0.0198P)^2^+0.0000P] where P=(Fo^2^+2Fc^2^)/3'
_refine_ls_weighting_scheme calc
_refine_ls_wR_factor_gt 0.0489
_refine_ls_wR_factor_ref 0.0495
_reflns_number_gt 5428
_reflns_number_total 5633
_reflns_threshold_expression I>2sigma(I)
_cod_data_source_file b610808c.txt
_cod_data_source_block 06mdb003
_cod_original_cell_volume 2578.2(5)
_cod_original_sg_symbol_H-M Cc
_cod_database_code 7007816

loop_
_symmetry_equiv_pos_as_xyz
'x, y, z'
'x, -y, z+1/2'
'x+1/2, y+1/2, z'
'x+1/2, -y+1/2, z+1/2'

loop_
_atom_site_label
_atom_site_type_symbol
_atom_site_fract_x
_atom_site_fract_y
_atom_site_fract_z
_atom_site_U_iso_or_equiv
_atom_site_adp_type
_atom_site_occupancy
_atom_site_symmetry_multiplicity
_atom_site_calc_flag
_atom_site_refinement_flags
_atom_site_disorder_assembly
_atom_site_disorder_group
W1 W 0.980999(11) 0.961247(14) 0.552447(13) 0.01959(5) Uani 1 1 d . . .
Sb1 Sb 0.874861(17) 0.78825(3) 0.55926(2) 0.02388(8) Uani 1 1 d . . .
Sb2 Sb 1.068267(18) 0.82487(3) 0.43084(2) 0.02490(8) Uani 1 1 d . . .
O1 O 1.0702(2) 0.8608(3) 0.7618(3) 0.0367(9) Uani 1 1 d . . .
O2 O 0.9006(2) 1.1051(3) 0.3597(3) 0.0345(8) Uani 1 1 d . . .
O3 O 0.8775(2) 1.0933(3) 0.7036(3) 0.0330(9) Uani 1 1 d . . .
O4 O 1.1059(3) 1.1531(4) 0.5545(4) 0.0488(11) Uani 1 1 d . . .
C1 C 0.7703(3) 0.8309(4) 0.6241(4) 0.0322(12) Uani 1 1 d . . .
H1A H 0.7805 0.8774 0.6889 0.048 Uiso 1 1 calc R . .
H1B H 0.7440 0.7606 0.6423 0.048 Uiso 1 1 calc R . .
H1C H 0.7384 0.8744 0.5708 0.048 Uiso 1 1 calc R . .
C2 C 0.8293(3) 0.6894(5) 0.4232(5) 0.0407(14) Uani 1 1 d . . .
H2A H 0.8709 0.6619 0.3827 0.061 Uiso 1 1 calc R . .
H2B H 0.7953 0.7376 0.3768 0.061 Uiso 1 1 calc R . .
H2C H 0.8010 0.6240 0.4484 0.061 Uiso 1 1 calc R . .
C3 C 0.9144(3) 0.6559(5) 0.6713(4) 0.0305(12) Uani 1 1 d . . .
H3A H 0.9699 0.6474 0.6684 0.037 Uiso 1 1 calc R . .
H3B H 0.9050 0.6809 0.7447 0.037 Uiso 1 1 calc R . .
C4 C 0.8777(3) 0.5406(4) 0.6508(5) 0.0281(13) Uani 1 1 d . . .
C5 C 0.8063(3) 0.5223(5) 0.6807(5) 0.0372(14) Uani 1 1 d . . .
H5 H 0.7812 0.5835 0.7132 0.045 Uiso 1 1 calc R . .
C6 C 0.7685(4) 0.4189(6) 0.6659(5) 0.0463(16) Uani 1 1 d . . .
H6 H 0.7180 0.4109 0.6854 0.056 Uiso 1 1 calc R . .
C7 C 0.8048(3) 0.3292(5) 0.6233(5) 0.0361(13) Uani 1 1 d . . .
H7 H 0.7808 0.2566 0.6158 0.043 Uiso 1 1 calc R . .
C8 C 0.8769(4) 0.3448(5) 0.5910(5) 0.0441(15) Uani 1 1 d . . .
H8 H 0.9004 0.2833 0.5566 0.053 Uiso 1 1 calc R . .
C9 C 0.9172(3) 0.4489(5) 0.6073(5) 0.0326(13) Uani 1 1 d . . .
C10 C 0.9996(3) 0.4541(5) 0.5737(5) 0.0358(14) Uani 1 1 d . . .
H10A H 1.0312 0.4989 0.6275 0.043 Uiso 1 1 calc R . .
H10B H 1.0206 0.3757 0.5724 0.043 Uiso 1 1 calc R . .
C11 C 1.0032(3) 0.5066(5) 0.4679(5) 0.0339(12) Uani 1 1 d . . .
H11A H 0.9882 0.5880 0.4715 0.041 Uiso 1 1 calc R . .
H11B H 0.9669 0.4677 0.4157 0.041 Uiso 1 1 calc R . .
C12 C 1.0819(3) 0.4985(5) 0.4299(4) 0.0280(11) Uani 1 1 d . . .
C13 C 1.1008(3) 0.4053(5) 0.3678(4) 0.0317(12) Uani 1 1 d . . .
H13 H 1.0639 0.3477 0.3516 0.038 Uiso 1 1 calc R . .
C14 C 1.1713(3) 0.3935(5) 0.3291(4) 0.0313(12) Uani 1 1 d . . .
H14 H 1.1824 0.3288 0.2872 0.038 Uiso 1 1 calc R . .
C15 C 1.2256(3) 0.4771(4) 0.3519(4) 0.0297(12) Uani 1 1 d . . .
H15 H 1.2741 0.4712 0.3246 0.036 Uiso 1 1 calc R . .
C16 C 1.2081(3) 0.5703(4) 0.4156(4) 0.0253(11) Uani 1 1 d . . .
H16 H 1.2454 0.6276 0.4311 0.030 Uiso 1 1 calc R . .
C17 C 1.1379(2) 0.5817(4) 0.4567(3) 0.0182(9) Uani 1 1 d . . .
C18 C 1.1204(3) 0.6838(4) 0.5223(4) 0.0228(10) Uani 1 1 d . . .
H18A H 1.1680 0.7113 0.5607 0.027 Uiso 1 1 calc R . .
H18B H 1.0861 0.6600 0.5771 0.027 Uiso 1 1 calc R . .
C19 C 1.0270(3) 0.7385(6) 0.2891(4) 0.0423(15) Uani 1 1 d . . .
H19A H 0.9793 0.6999 0.3013 0.064 Uiso 1 1 calc R . .
H19B H 1.0643 0.6816 0.2698 0.064 Uiso 1 1 calc R . .
H19C H 1.0183 0.7938 0.2305 0.064 Uiso 1 1 calc R . .
C20 C 1.1683(3) 0.8946(6) 0.3712(5) 0.0481(17) Uani 1 1 d . . .
H20A H 1.1960 0.9394 0.4278 0.072 Uiso 1 1 calc R . .
H20B H 1.1542 0.9442 0.3096 0.072 Uiso 1 1 calc R . .
H20C H 1.2006 0.8322 0.3489 0.072 Uiso 1 1 calc R . .
C21 C 1.0372(3) 0.8932(4) 0.6844(4) 0.0234(11) Uani 1 1 d . . .
C22 C 0.9284(3) 1.0470(4) 0.4253(5) 0.0272(12) Uani 1 1 d . . .
C23 C 0.9161(3) 1.0446(4) 0.6467(4) 0.0240(11) Uani 1 1 d . . .
C24 C 1.0590(3) 1.0813(5) 0.5540(4) 0.0316(12) Uani 1 1 d . . .

loop_
_atom_site_aniso_label
_atom_site_aniso_U_11
_atom_site_aniso_U_22
_atom_site_aniso_U_33
_atom_site_aniso_U_23
_atom_site_aniso_U_13
_atom_site_aniso_U_12
W1 0.02029(9) 0.01396(9) 0.02578(9) -0.00150(8) 0.00980(6) -0.00127(8)
Sb1 0.02201(16) 0.01530(16) 0.03529(18) -0.00291(13) 0.00837(13) -0.00257(13)
Sb2 0.02648(18) 0.02146(18) 0.02841(17) 0.00051(13) 0.01251(13) 0.00481(14)
O1 0.036(2) 0.032(2) 0.042(2) 0.0083(17) 0.0038(17) 0.0002(17)
O2 0.038(2) 0.034(2) 0.0318(19) 0.0059(17) 0.0062(16) 0.0075(18)
O3 0.038(2) 0.023(2) 0.040(2) 0.0021(16) 0.0217(17) 0.0049(16)
O4 0.049(3) 0.042(3) 0.057(3) -0.004(2) 0.017(2) -0.026(2)
C1 0.029(3) 0.025(3) 0.044(3) 0.002(2) 0.013(2) -0.002(2)
C2 0.043(4) 0.037(3) 0.043(3) -0.015(3) 0.007(3) -0.004(3)
C3 0.030(3) 0.023(3) 0.039(3) 0.005(2) 0.003(2) 0.001(2)
C4 0.032(3) 0.023(3) 0.029(3) 0.005(2) 0.005(2) 0.001(2)
C5 0.031(3) 0.035(4) 0.046(4) 0.003(3) 0.007(3) -0.003(2)
C6 0.033(3) 0.037(4) 0.071(5) 0.013(3) 0.023(3) -0.002(3)
C7 0.029(3) 0.022(3) 0.057(4) 0.002(2) 0.000(3) -0.010(2)
C8 0.055(4) 0.023(3) 0.056(4) -0.002(3) 0.015(3) -0.008(3)
C9 0.033(3) 0.029(3) 0.036(3) -0.003(2) 0.004(2) -0.005(2)
C10 0.036(4) 0.028(3) 0.043(4) 0.000(2) 0.004(3) -0.005(2)
C11 0.031(3) 0.025(3) 0.046(3) -0.007(3) 0.001(2) -0.001(2)
C12 0.025(3) 0.027(3) 0.033(3) -0.008(2) 0.004(2) -0.001(2)
C13 0.037(3) 0.024(3) 0.035(3) -0.005(2) 0.005(2) -0.002(2)
C14 0.029(3) 0.033(3) 0.033(3) -0.002(2) 0.009(2) 0.014(2)
C15 0.024(3) 0.031(3) 0.036(3) 0.002(2) 0.017(2) 0.010(2)
C16 0.025(3) 0.021(3) 0.030(3) 0.003(2) 0.008(2) 0.006(2)
C17 0.017(2) 0.019(3) 0.019(2) 0.0015(18) 0.0054(17) 0.0014(19)
C18 0.020(2) 0.024(3) 0.025(3) -0.004(2) 0.0030(18) -0.006(2)
C19 0.053(4) 0.045(4) 0.029(3) -0.001(3) 0.003(3) 0.020(3)
C20 0.042(4) 0.046(4) 0.061(4) 0.022(3) 0.034(3) 0.013(3)
C21 0.024(3) 0.017(3) 0.030(3) -0.002(2) 0.011(2) -0.007(2)
C22 0.025(3) 0.024(3) 0.034(3) -0.007(2) 0.010(2) -0.003(2)
C23 0.026(3) 0.015(3) 0.032(3) 0.0058(19) 0.006(2) -0.0019(19)
C24 0.035(3) 0.026(3) 0.035(3) -0.002(2) 0.010(2) -0.002(3)

loop_
_atom_type_symbol
_atom_type_description
_atom_type_scat_dispersion_real
_atom_type_scat_dispersion_imag
_atom_type_scat_source
C C 0.0033 0.0016 'International Tables Vol C Tables 4.2.6.8 and 6.1.1.4'
H H 0.0000 0.0000 'International Tables Vol C Tables 4.2.6.8 and 6.1.1.4'
O O 0.0106 0.0060 'International Tables Vol C Tables 4.2.6.8 and 6.1.1.4'
Sb Sb -0.5866 1.5461 'International Tables Vol C Tables 4.2.6.8 and 6.1.1.4'
W W -0.8490 6.8722 'International Tables Vol C Tables 4.2.6.8 and 6.1.1.4'

loop_
_geom_angle_atom_site_label_1
_geom_angle_atom_site_label_2
_geom_angle_atom_site_label_3
_geom_angle
_geom_angle_site_symmetry_1
_geom_angle_site_symmetry_3
_geom_angle_publ_flag
C23 W1 C24 94.8(2) . . ?
C23 W1 C21 88.8(2) . . ?
C24 W1 C21 88.4(2) . . ?
C23 W1 C22 88.3(2) . . ?
C24 W1 C22 86.3(2) . . ?
C21 W1 C22 173.7(2) . . ?
C23 W1 Sb2 174.31(13) . . ?
C24 W1 Sb2 89.66(15) . . ?
C21 W1 Sb2 87.78(14) . . ?
C22 W1 Sb2 95.50(15) . . ?
C23 W1 Sb1 85.04(14) . . ?
C24 W1 Sb1 177.23(16) . . ?
C21 W1 Sb1 88.80(13) . . ?
C22 W1 Sb1 96.50(15) . . ?
Sb2 W1 Sb1 90.339(14) . . ?
C1 Sb1 C2 98.2(2) . . ?
C1 Sb1 C3 99.6(2) . . ?
C2 Sb1 C3 102.1(2) . . ?
C1 Sb1 W1 116.86(14) . . ?
C2 Sb1 W1 125.41(17) . . ?
C3 Sb1 W1 110.85(14) . . ?
C19 Sb2 C20 97.5(3) . . ?
C19 Sb2 C18 100.5(2) . . ?
C20 Sb2 C18 98.3(2) . . ?
C19 Sb2 W1 124.41(16) . . ?
C20 Sb2 W1 119.18(18) . . ?
C18 Sb2 W1 112.45(13) . . ?
Sb1 C1 H1A 109.5 . . ?
Sb1 C1 H1B 109.5 . . ?
H1A C1 H1B 109.5 . . ?
Sb1 C1 H1C 109.5 . . ?
H1A C1 H1C 109.5 . . ?
H1B C1 H1C 109.5 . . ?
Sb1 C2 H2A 109.5 . . ?
Sb1 C2 H2B 109.5 . . ?
H2A C2 H2B 109.5 . . ?
Sb1 C2 H2C 109.5 . . ?
H2A C2 H2C 109.5 . . ?
H2B C2 H2C 109.5 . . ?
C4 C3 Sb1 114.5(3) . . ?
C4 C3 H3A 108.6 . . ?
Sb1 C3 H3A 108.6 . . ?
C4 C3 H3B 108.6 . . ?
Sb1 C3 H3B 108.6 . . ?
H3A C3 H3B 107.6 . . ?
C5 C4 C9 119.0(5) . . ?
C5 C4 C3 119.3(5) . . ?
C9 C4 C3 121.6(5) . . ?
C4 C5 C6 123.3(6) . . ?
C4 C5 H5 118.4 . . ?
C6 C5 H5 118.4 . . ?
C7 C6 C5 119.1(6) . . ?
C7 C6 H6 120.5 . . ?
C5 C6 H6 120.5 . . ?
C6 C7 C8 119.3(5) . . ?
C6 C7 H7 120.4 . . ?
C8 C7 H7 120.4 . . ?
C7 C8 C9 122.6(6) . . ?
C7 C8 H8 118.7 . . ?
C9 C8 H8 118.7 . . ?
C4 C9 C8 116.6(5) . . ?
C4 C9 C10 125.4(5) . . ?
C8 C9 C10 118.0(5) . . ?
C11 C10 C9 111.7(5) . . ?
C11 C10 H10A 109.3 . . ?
C9 C10 H10A 109.3 . . ?
C11 C10 H10B 109.3 . . ?
C9 C10 H10B 109.3 . . ?
H10A C10 H10B 108.0 . . ?
C10 C11 C12 111.3(5) . . ?
C10 C11 H11A 109.4 . . ?
C12 C11 H11A 109.4 . . ?
C10 C11 H11B 109.4 . . ?
C12 C11 H11B 109.4 . . ?
H11A C11 H11B 108.0 . . ?
C13 C12 C17 118.5(5) . . ?
C13 C12 C11 119.5(5) . . ?
C17 C12 C11 122.1(5) . . ?
C14 C13 C12 122.4(5) . . ?
C14 C13 H13 118.8 . . ?
C12 C13 H13 118.8 . . ?
C13 C14 C15 119.4(5) . . ?
C13 C14 H14 120.3 . . ?
C15 C14 H14 120.3 . . ?
C14 C15 C16 119.0(5) . . ?
C14 C15 H15 120.5 . . ?
C16 C15 H15 120.5 . . ?
C17 C16 C15 122.1(5) . . ?
C17 C16 H16 118.9 . . ?
C15 C16 H16 118.9 . . ?
C16 C17 C12 118.6(5) . . ?
C16 C17 C18 120.7(4) . . ?
C12 C17 C18 120.6(4) . . ?
C17 C18 Sb2 114.5(3) . . ?
C17 C18 H18A 108.6 . . ?
Sb2 C18 H18A 108.6 . . ?
C17 C18 H18B 108.6 . . ?
Sb2 C18 H18B 108.6 . . ?
H18A C18 H18B 107.6 . . ?
Sb2 C19 H19A 109.5 . . ?
Sb2 C19 H19B 109.5 . . ?
H19A C19 H19B 109.5 . . ?
Sb2 C19 H19C 109.5 . . ?
H19A C19 H19C 109.5 . . ?
H19B C19 H19C 109.5 . . ?
Sb2 C20 H20A 109.5 . . ?
Sb2 C20 H20B 109.5 . . ?
H20A C20 H20B 109.5 . . ?
Sb2 C20 H20C 109.5 . . ?
H20A C20 H20C 109.5 . . ?
H20B C20 H20C 109.5 . . ?
O1 C21 W1 176.0(4) . . ?
O2 C22 W1 173.1(4) . . ?
O3 C23 W1 179.3(4) . . ?
O4 C24 W1 179.7(5) . . ?

loop_
_geom_bond_atom_site_label_1
_geom_bond_atom_site_label_2
_geom_bond_distance
_geom_bond_site_symmetry_2
_geom_bond_publ_flag
W1 C23 1.966(5) . ?
W1 C24 1.968(5) . ?
W1 C21 2.021(5) . ?
W1 C22 2.041(6) . ?
W1 Sb2 2.7580(4) . ?
W1 Sb1 2.7661(4) . ?
Sb1 C1 2.138(5) . ?
Sb1 C2 2.159(5) . ?
Sb1 C3 2.165(5) . ?
Sb2 C19 2.119(6) . ?
Sb2 C20 2.136(5) . ?
Sb2 C18 2.171(5) . ?
O1 C21 1.155(6) . ?
O2 C22 1.146(6) . ?
O3 C23 1.173(6) . ?
O4 C24 1.179(6) . ?
C1 H1A 0.9800 . ?
C1 H1B 0.9800 . ?
C1 H1C 0.9800 . ?
C2 H2A 0.9800 . ?
C2 H2B 0.9800 . ?
C2 H2C 0.9800 . ?
C3 C4 1.509(7) . ?
C3 H3A 0.9900 . ?
C3 H3B 0.9900 . ?
C4 C5 1.363(8) . ?
C4 C9 1.412(8) . ?
C5 C6 1.387(9) . ?
C5 H5 0.9500 . ?
C6 C7 1.360(9) . ?
C6 H6 0.9500 . ?
C7 C8 1.381(8) . ?
C7 H7 0.9500 . ?
C8 C9 1.417(8) . ?
C8 H8 0.9500 . ?
C9 C10 1.551(8) . ?
C10 C11 1.463(8) . ?
C10 H10A 0.9900 . ?
C10 H10B 0.9900 . ?
C11 C12 1.511(8) . ?
C11 H11A 0.9900 . ?
C11 H11B 0.9900 . ?
C12 C13 1.394(8) . ?
C12 C17 1.410(7) . ?
C13 C14 1.379(7) . ?
C13 H13 0.9500 . ?
C14 C15 1.385(8) . ?
C14 H14 0.9500 . ?
C15 C16 1.399(7) . ?
C15 H15 0.9500 . ?
C16 C17 1.388(6) . ?
C16 H16 0.9500 . ?
C17 C18 1.494(7) . ?
C18 H18A 0.9900 . ?
C18 H18B 0.9900 . ?
C19 H19A 0.9800 . ?
C19 H19B 0.9800 . ?
C19 H19C 0.9800 . ?
C20 H20A 0.9800 . ?
C20 H20B 0.9800 . ?
C20 H20C 0.9800 . ?
